data_2005945
loop_
_publ_author_name
'Zellmer, D.'
'Niewa, R.'
'Preut, H.'
'Kreher, R. P.'

_publ_contact_author
;       Dr. Hans Preut
        Fachbereich Chemie
        Universit\"at Dortmund
        Otto-Hahn-Strasse 6
        44221 Dortmund
        Germany
;
_publ_section_title
;
 A Functionalized Dimethyl 1,3-Butadiene-2,3-dicarboxylate
;
_journal_issue 2
_journal_name_full 'Acta Crystallographica Section C'
_journal_page_first 251
_journal_page_last 253
_journal_paper_doi 10.1107/S0108270196011420
_journal_volume 53
_journal_year 1997
_chemical_formula_sum 'C21 H27 N O4'
_chemical_formula_weight 357.4
_chemical_melting_point 410
_chemical_name_systematic
;
dimethyl syn-(Z)-2-(4-methylphenyl-
methylene)-3-(1,5,5-trimethyl-1,3,4,5-
tetrahydro-2H-pyrrolidene)-butanedioate
;
_space_group_IT_number 2
_symmetry_cell_setting triclinic
_symmetry_space_group_name_Hall '-P 1'
_symmetry_space_group_name_H-M 'P -1'
_audit_creation_method SHELXL
_cell_angle_alpha 88.07(4)
_cell_angle_beta 65.79(3)
_cell_angle_gamma 66.10(4)
_cell_formula_units_Z 2
_cell_length_a 9.736(3)
_cell_length_b 11.021(4)
_cell_length_c 11.147(6)
_cell_measurement_reflns_used 25
_cell_measurement_temperature 293(2)
_cell_measurement_theta_max 17.1
_cell_measurement_theta_min 14.6
_cell_volume 984.7(9)
_computing_cell_refinement SDP
_computing_data_collection 'SDP (Frenz, 1978)'
_computing_data_reduction SDP
_computing_molecular_graphics 'SHELXTL-Plus (Sheldrick, 1991)'
_computing_publication_material SHELXL93
_computing_structure_refinement 'SHELXL93 (Sheldrick, 1993)'
_computing_structure_solution 'SHELXS86 (Sheldrick, 1990)'
_diffrn_ambient_temperature 293(2)
_diffrn_measurement_device 'Enraf-Nonius CAD-4'
_diffrn_measurement_method \w--2\q
_diffrn_radiation_monochromator graphite
_diffrn_radiation_source 'fine-focus sealed tube'
_diffrn_radiation_type MoK\a
_diffrn_radiation_wavelength 0.71073
_diffrn_reflns_av_R_equivalents 0.0120
_diffrn_reflns_av_sigmaI/netI 0.0200
_diffrn_reflns_limit_h_max 6
_diffrn_reflns_limit_h_min 0
_diffrn_reflns_limit_k_max 15
_diffrn_reflns_limit_k_min -14
_diffrn_reflns_limit_l_max 15
_diffrn_reflns_limit_l_min -14
_diffrn_reflns_number 3673
_diffrn_reflns_theta_max 29.97
_diffrn_reflns_theta_min 3.10
_diffrn_standards_decay_% 0
_diffrn_standards_interval_count 300
_diffrn_standards_interval_time 180
_diffrn_standards_number 2
_exptl_absorpt_coefficient_mu 0.083
_exptl_absorpt_correction_type none
_exptl_crystal_colour yellow
_exptl_crystal_density_diffrn 1.206
_exptl_crystal_density_meas ?
_exptl_crystal_description prism
_exptl_crystal_F_000 384
_exptl_crystal_size_max 1.5
_exptl_crystal_size_mid 0.7
_exptl_crystal_size_min 0.5
_refine_diff_density_max 0.198
_refine_diff_density_min -0.150
_refine_ls_extinction_coef 0.016(4)
_refine_ls_extinction_method 'SHELXL93 (Sheldrick, 1993)'
_refine_ls_goodness_of_fit_all 1.051
_refine_ls_goodness_of_fit_obs 1.146
_refine_ls_hydrogen_treatment 'H atoms: see text'
_refine_ls_matrix_type full
_refine_ls_number_parameters 344
_refine_ls_number_reflns 3364
_refine_ls_number_restraints 0
_refine_ls_restrained_S_all 1.051
_refine_ls_restrained_S_obs 1.146
_refine_ls_R_factor_all 0.0735
_refine_ls_R_factor_obs 0.0446
_refine_ls_shift/esd_max 0.017
_refine_ls_shift/esd_mean 0.001
_refine_ls_structure_factor_coef Fsqd
_refine_ls_weighting_details 'w = 1/[\s^2^(Fo^2^)+(0.0761P)^2^+0.2477P] where P=(Fo^2^+2Fc^2^)/3'
_refine_ls_weighting_scheme calc
_refine_ls_wR_factor_all 0.1355
_refine_ls_wR_factor_obs 0.1125
_reflns_number_observed 2294
_reflns_number_total 3364
_reflns_observed_criterion >2sigma(I)
_cod_data_source_file na1259.cif
_cod_data_source_block niewa
_cod_depositor_comments
;
The following automatic conversions were performed:

'_refine_ls_weighting_scheme' value 'calc w =
1/[\s^2^(Fo^2^)+(0.0761P)^2^+0.2477P] where P=(Fo^2^+2Fc^2^)/3' was
changed to 'calc'. New tag '_refine_ls_weighting_details' was
created. The value of the new tag was set to 'w =
1/[\s^2^(Fo^2^)+(0.0761P)^2^+0.2477P] where P=(Fo^2^+2Fc^2^)/3'.

Automatic conversion script
Id: cif_fix_values 3143 2015-03-26 13:38:13Z robertas 
;
_cod_original_cell_volume 984.7(8)
_cod_original_formula_sum 'C21 H27 N1 O4'
_cod_database_code 2005945

loop_
_symmetry_equiv_pos_as_xyz
'x, y, z'
'-x, -y, -z'

loop_
_atom_site_aniso_label
_atom_site_aniso_U_11
_atom_site_aniso_U_12
_atom_site_aniso_U_13
_atom_site_aniso_U_22
_atom_site_aniso_U_23
_atom_site_aniso_U_33
C1 0.107(4) -0.050(2) -0.046(2) 0.088(2) 0.000(2) 0.072(2)
C2 0.051(2) -0.0235(11) -0.0170(12) 0.0387(10) 0.0084(8) 0.0441(10)
C3 0.035(2) -0.0141(9) -0.0126(11) 0.0319(8) 0.0049(7) 0.0410(10)
C4 0.039(2) -0.0160(9) -0.0141(9) 0.0360(9) 0.0093(7) 0.0403(9)
C5 0.040(2) -0.0150(9) -0.0183(10) 0.0359(9) 0.0114(8) 0.0521(11)
C6 0.095(4) -0.048(2) -0.038(3) 0.0548(15) 0.018(2) 0.098(3)
C11 0.036(2) -0.0172(10) -0.0160(12) 0.0402(9) 0.0070(7) 0.0444(11)
C12 0.040(2) -0.0186(9) -0.0150(10) 0.0370(9) 0.0056(7) 0.0422(9)
C13 0.043(2) -0.0189(11) -0.0166(12) 0.0425(10) 0.0105(8) 0.0537(12)
C14 0.055(2) -0.0232(12) -0.0259(13) 0.0464(11) 0.0157(9) 0.0537(12)
C15 0.054(2) -0.0243(11) -0.0152(11) 0.0432(10) 0.0060(8) 0.0418(10)
C16 0.042(2) -0.0203(11) -0.0112(11) 0.0506(11) 0.0095(9) 0.0486(11)
C17 0.045(2) -0.0209(11) -0.0185(11) 0.0478(11) 0.0119(8) 0.0477(11)
C18 0.074(3) -0.028(2) -0.0162(14) 0.069(2) 0.0189(12) 0.0469(12)
C21 0.038(2) -0.0173(9) -0.0135(9) 0.0388(9) 0.0122(7) 0.0423(9)
C22 0.063(2) -0.0284(13) -0.0229(12) 0.0525(12) 0.0180(9) 0.0430(11)
C23 0.065(3) -0.0297(15) -0.0279(14) 0.0600(14) 0.0143(10) 0.0475(12)
C24 0.058(2) -0.0261(11) -0.0202(11) 0.0474(11) 0.0069(8) 0.0423(10)
C25 0.095(3) -0.050(2) -0.037(2) 0.067(2) 0.0152(14) 0.069(2)
C26 0.076(3) -0.015(2) -0.0162(14) 0.0614(15) -0.0031(11) 0.0476(13)
C27 0.078(3) -0.0188(12) -0.0276(14) 0.0361(10) 0.0110(8) 0.0466(12)
N1 0.057(2) -0.0198(8) -0.0200(8) 0.0379(8) 0.0085(6) 0.0395(8)
O2 0.048(2) -0.0198(10) -0.0259(9) 0.0600(10) 0.0079(8) 0.0651(10)
O1 0.065(2) -0.0292(9) -0.0220(9) 0.0545(9) -0.0011(6) 0.0508(8)
O3 0.066(2) -0.0342(9) -0.0178(8) 0.0549(9) 0.0221(7) 0.0554(9)
O4 0.071(2) -0.0332(8) -0.0238(9) 0.0433(8) 0.0101(7) 0.0630(9)

loop_
_atom_site_label
_atom_site_occupancy
_atom_site_fract_x
_atom_site_fract_y
_atom_site_fract_z
_atom_site_U_iso_or_equiv
_atom_site_thermal_displace_type
_atom_site_calc_flag
_atom_site_type_symbol
C1 1 0.2416(6) 0.9371(4) 1.3779(4) 0.0828(13) Uani d C
C2 1 0.2524(4) 0.8403(2) 1.1871(2) 0.0443(9) Uani d C
C3 1 0.1545(3) 0.8334(2) 1.1162(2) 0.0376(8) Uani d C
C4 1 0.2231(3) 0.8419(2) 0.9717(2) 0.0399(8) Uani d C
C5 1 0.2757(3) 0.9485(2) 0.9290(2) 0.0441(8) Uani d C
C6 1 0.2987(6) 1.1353(3) 1.0025(4) 0.0784(13) Uani d C
C11 1 0.0149(4) 0.8170(2) 1.1768(2) 0.0403(9) Uani d C
C12 1 -0.0594(3) 0.7850(2) 1.3114(2) 0.0400(7) Uani d C
C13 1 0.0386(4) 0.7026(2) 1.3709(2) 0.0479(8) Uani d C
C14 1 -0.0349(4) 0.6682(2) 1.4942(2) 0.0505(8) Uani d C
C15 1 -0.2057(3) 0.7145(2) 1.5626(2) 0.0471(8) Uani d C
C16 1 -0.3030(4) 0.7973(2) 1.5039(2) 0.0499(9) Uani d C
C17 1 -0.2304(4) 0.8304(2) 1.3796(2) 0.0470(8) Uani d C
C18 1 -0.2849(5) 0.6745(3) 1.6956(3) 0.0682(12) Uani d C
C21 1 0.2357(3) 0.7575(2) 0.8762(2) 0.0411(7) Uani d C
C22 1 0.2454(4) 0.7877(2) 0.7403(2) 0.0517(9) Uani d C
C23 1 0.1867(5) 0.6934(3) 0.7018(2) 0.0552(10) Uani d C
C24 1 0.2434(3) 0.5705(2) 0.7678(2) 0.0485(8) Uani d C
C25 1 0.1249(5) 0.5044(3) 0.8091(3) 0.0706(11) Uani d C
C26 1 0.4218(5) 0.4689(3) 0.6792(3) 0.0705(11) Uani d C
C27 1 0.2753(5) 0.5532(2) 0.9837(2) 0.0554(10) Uani d C
N1 1 0.2378(3) 0.6338(2) 0.8857(2) 0.0455(6) Uani d N
O2 1 0.4001(3) 0.7745(2) 1.1476(2) 0.0584(6) Uani d O
O1 1 0.1566(2) 0.92757(15) 1.30100(15) 0.0565(6) Uani d O
O3 1 0.3513(2) 0.96148(15) 0.81589(15) 0.0594(6) Uani d O
O4 1 0.2320(2) 1.03689(14) 1.0338(2) 0.0578(6) Uani d O
H1A 1 0.3385(60) 0.9598(44) 1.3179(45) 0.141(18) Uiso d H
H1B 1 0.1610(60) 1.0056(50) 1.4521(47) 0.152(17) Uiso d H
H1C 1 0.2876(58) 0.8549(51) 1.4095(43) 0.142(17) Uiso d H
H6A 1 0.2656(51) 1.1772(41) 1.0840(41) 0.117(14) Uiso d H
H6B 1 0.4072(56) 1.0967(40) 0.9423(39) 0.111(15) Uiso d H
H6C 1 0.2480(59) 1.1962(51) 0.9506(45) 0.151(17) Uiso d H
H11 1 -0.0540(36) 0.8201(22) 1.1277(24) 0.050(8) Uiso d H
H13 1 0.1630(36) 0.6646(24) 1.3232(23) 0.052(7) Uiso d H
H14 1 0.0367(32) 0.6096(25) 1.5349(23) 0.060(7) Uiso d H
H16 1 -0.4254(38) 0.8329(26) 1.5465(25) 0.064(8) Uiso d H
H17 1 -0.3030(34) 0.8867(25) 1.3400(23) 0.060(7) Uiso d H
H18A 1 -0.3688(42) 0.7443(33) 1.7596(30) 0.082(9) Uiso d H
H18B 1 -0.3249(60) 0.6047(51) 1.6806(42) 0.152(18) Uiso d H
H18C 1 -0.2078(49) 0.6400(36) 1.7324(34) 0.099(12) Uiso d H
H22A 1 0.1696(34) 0.8835(28) 0.7456(24) 0.071(8) Uiso d H
H22B 1 0.3615(39) 0.7727(26) 0.6777(27) 0.071(9) Uiso d H
H23A 1 0.2332(31) 0.6676(23) 0.6069(24) 0.056(7) Uiso d H
H23B 1 0.0636(41) 0.7360(29) 0.7419(27) 0.068(9) Uiso d H
H25A 1 0.0155(45) 0.5640(33) 0.8767(33) 0.092(11) Uiso d H
H25B 1 0.1201(38) 0.4748(29) 0.7303(31) 0.079(9) Uiso d H
H25C 1 0.1620(37) 0.4251(30) 0.8502(27) 0.078(9) Uiso d H
H26A 1 0.4201(36) 0.4287(28) 0.6057(29) 0.075(8) Uiso d H
H26B 1 0.5119(46) 0.5095(33) 0.6450(32) 0.094(12) Uiso d H
H26C 1 0.4619(40) 0.3968(34) 0.7278(30) 0.093(10) Uiso d H
H27A 1 0.1756(33) 0.5674(22) 1.0655(24) 0.051(7) Uiso d H
H27B 1 0.3255(32) 0.4595(25) 0.9461(22) 0.055(6) Uiso d H
H27C 1 0.3429(38) 0.5806(25) 1.0135(25) 0.055(9) Uiso d H

loop_
_atom_type_symbol
_atom_type_description
_atom_type_scat_dispersion_real
_atom_type_scat_dispersion_imag
_atom_type_scat_source
C C 0.0033 0.0016 'International Tables Vol C Tables 4.2.6.8 and 6.1.1.4'
H H 0.0000 0.0000 'International Tables Vol C Tables 4.2.6.8 and 6.1.1.4'
N N 0.0061 0.0033 'International Tables Vol C Tables 4.2.6.8 and 6.1.1.4'
O O 0.0106 0.0060 'International Tables Vol C Tables 4.2.6.8 and 6.1.1.4'

loop_
_geom_angle_atom_site_label_1
_geom_angle_atom_site_label_2
_geom_angle_atom_site_label_3
_geom_angle
_geom_angle_publ_flag
O2 C2 O1 123.6(3) yes
O2 C2 C3 124.2(2) ?
O1 C2 C3 112.2(2) ?
C11 C3 C4 121.0(3) yes
C11 C3 C2 122.5(2) yes
C4 C3 C2 116.5(2) yes
C21 C4 C5 117.9(2) yes
C21 C4 C3 123.9(2) yes
C5 C4 C3 118.2(2) yes
O3 C5 O4 121.0(2) yes
O3 C5 C4 127.2(2) ?
O4 C5 C4 111.8(2) ?
C3 C11 C12 129.6(3) yes
C17 C12 C13 117.8(2) ?
C17 C12 C11 120.1(2) ?
C13 C12 C11 122.0(2) ?
C14 C13 C12 120.5(3) ?
C15 C14 C13 121.6(2) ?
C14 C15 C16 117.8(2) ?
C14 C15 C18 121.4(3) ?
C16 C15 C18 120.8(3) ?
C17 C16 C15 121.0(3) ?
C12 C17 C16 121.3(3) ?
N1 C21 C4 127.2(2) yes
N1 C21 C22 107.0(2) yes
C4 C21 C22 125.8(2) yes
C21 C22 C23 103.1(2) ?
C22 C23 C24 104.5(2) ?
N1 C24 C25 111.1(2) ?
N1 C24 C26 109.9(3) ?
C25 C24 C26 111.0(2) ?
N1 C24 C23 100.6(2) ?
C25 C24 C23 112.2(3) ?
C26 C24 C23 111.7(2) ?
C21 N1 C27 123.9(2) yes
C21 N1 C24 114.3(2) yes
C27 N1 C24 120.0(2) yes
C2 O1 C1 115.6(3) ?
C5 O4 C6 115.7(2) ?

loop_
_geom_bond_atom_site_label_1
_geom_bond_atom_site_label_2
_geom_bond_site_symmetry_2
_geom_bond_distance
_geom_bond_publ_flag
C1 O1 . 1.445(4) ?
C2 O2 . 1.202(3) yes
C2 O1 . 1.338(3) yes
C2 C3 . 1.490(4) yes
C3 C11 . 1.331(4) yes
C3 C4 . 1.485(3) yes
C4 C21 . 1.372(3) yes
C4 C5 . 1.455(3) yes
C5 O3 . 1.209(2) yes
C5 O4 . 1.352(3) yes
C6 O4 . 1.441(4) ?
C11 C12 . 1.475(3) yes
C12 C17 . 1.382(4) ?
C12 C13 . 1.398(3) ?
C13 C14 . 1.386(3) ?
C14 C15 . 1.380(4) ?
C15 C16 . 1.389(4) ?
C15 C18 . 1.510(3) ?
C16 C17 . 1.386(3) ?
C21 N1 . 1.355(3) yes
C21 C22 . 1.514(3) ?
C22 C23 . 1.517(4) ?
C23 C24 . 1.531(3) ?
C24 N1 . 1.480(3) yes
C24 C25 . 1.515(4) ?
C24 C26 . 1.528(4) ?
C27 N1 . 1.454(3) yes

loop_
_geom_torsion_atom_site_label_1
_geom_torsion_atom_site_label_2
_geom_torsion_atom_site_label_3
_geom_torsion_atom_site_label_4
_geom_torsion
_geom_torsion_publ_flag
O2 C2 C3 C4 -48.6(3) ?
O1 C2 C3 C4 131.9(2) yes
C21 C4 C5 O3 -11.0(4) ?
C3 C4 C5 O3 170.8(2) yes
C21 C4 C5 O4 170.0(2) ?
C3 C4 C5 O4 -8.3(3) ?
C12 C13 C14 C15 -0.1(4) ?
C13 C14 C15 C16 -1.0(4) ?
C5 C4 C21 N1 160.7(2) ?
C3 C4 C21 N1 -21.1(4) yes
C5 C4 C21 C22 -21.0(4) ?
C3 C4 C21 C22 157.1(3) ?
N1 C21 C22 C23 21.0(3) ?
C4 C21 C22 C23 -157.6(3) ?
C21 C22 C23 C24 -31.5(3) ?
C22 C23 C24 N1 29.7(3) ?
C22 C23 C24 C25 147.8(2) ?
C22 C23 C24 C26 -86.9(3) ?
C4 C21 N1 C27 -18.6(4) ?
C22 C21 N1 C27 162.8(3) ?
C4 C21 N1 C24 176.8(2) ?
C22 C21 N1 C24 -1.7(3) ?
C25 C24 N1 C21 -136.8(2) ?
C26 C24 N1 C21 100.0(3) ?
C23 C24 N1 C21 -17.9(3) ?
C25 C24 N1 C27 58.0(3) ?
C26 C24 N1 C27 -65.2(3) ?
C23 C24 N1 C27 176.9(3) ?
C21 C4 C3 C11 -44.7(3) yes

loop_
_cod_related_entry_id
_cod_related_entry_database
_cod_related_entry_code
1 ChemSpider 24728686
